data_7720601
loop_
_publ_author_name
'Kopp, Richard O.'
'Coles, Nathan T.'
'Ernst, Moritz J.'
'Weber, Manuela'
'Ward, Benjamin D.'
'M&#xfc;ller, Christian'

_publ_section_title
;
 Janus-faced coordination chemistry of pyridyl-functionalized phosphinines
 with Cu(I) and Au(I).
;
_journal_issue 15
_journal_name_full 'Dalton transactions (Cambridge, England : 2003)'
_journal_page_first 5908
_journal_page_last 5919
_journal_paper_doi 10.1039/d6dt00083e
_journal_volume 55
_journal_year 2026
_chemical_formula_moiety 'C23 H33 N2 P Si2, 2(I), 2(C2 H3 N)'
_chemical_formula_sum 'C27 H39 I2 N4 P Si2'
_chemical_formula_weight 760.57
_space_group_crystal_system monoclinic
_space_group_IT_number 14
_space_group_name_Hall '-P 2ybc'
_space_group_name_H-M_alt 'P 1 21/c 1'
_atom_sites_solution_hydrogens geom
_atom_sites_solution_primary dual
_audit_creation_date 2025-11-12
_audit_creation_method
;
Olex2 1.5
(compiled 2025.07.13 svn.rb7424aed for OlexSys, GUI svn.r7314)
;
_audit_update_record
;
2025-11-14 deposited with the CCDC.	2026-03-02 downloaded from the CCDC.
;
_cell_angle_alpha 90
_cell_angle_beta 96.159(2)
_cell_angle_gamma 90
_cell_formula_units_Z 4
_cell_length_a 16.3574(6)
_cell_length_b 12.6752(5)
_cell_length_c 16.8576(7)
_cell_measurement_reflns_used 9892
_cell_measurement_temperature 100.00
_cell_measurement_theta_max 25.34
_cell_measurement_theta_min 2.43
_cell_volume 3475.0(2)
_computing_molecular_graphics 'Olex2 1.5 (Dolomanov et al., 2009)'
_computing_publication_material 'Olex2 1.5 (Dolomanov et al., 2009)'
_computing_structure_refinement 'SHELXL 2018/3 (Sheldrick, 2015)'
_computing_structure_solution 'SHELXT 2018/2 (Sheldrick, 2018)'
_diffrn_ambient_temperature 100.00
_diffrn_measured_fraction_theta_full 1.000
_diffrn_measured_fraction_theta_max 0.999
_diffrn_measurement_device_type 'Bruker APEX-II CCD'
_diffrn_measurement_method '\f and \w scans'
_diffrn_radiation_type MoK\a
_diffrn_radiation_wavelength 0.71073
_diffrn_reflns_av_R_equivalents 0.0938
_diffrn_reflns_av_unetI/netI 0.0502
_diffrn_reflns_Laue_measured_fraction_full 1.000
_diffrn_reflns_Laue_measured_fraction_max 0.999
_diffrn_reflns_limit_h_max 19
_diffrn_reflns_limit_h_min -19
_diffrn_reflns_limit_k_max 15
_diffrn_reflns_limit_k_min -15
_diffrn_reflns_limit_l_max 20
_diffrn_reflns_limit_l_min -19
_diffrn_reflns_number 50387
_diffrn_reflns_point_group_measured_fraction_full 1.000
_diffrn_reflns_point_group_measured_fraction_max 0.999
_diffrn_reflns_theta_full 25.242
_diffrn_reflns_theta_max 25.371
_diffrn_reflns_theta_min 2.014
_diffrn_standards_number 0
_exptl_absorpt_coefficient_mu 1.946
_exptl_absorpt_correction_T_max 0.7435
_exptl_absorpt_correction_T_min 0.6462
_exptl_absorpt_correction_type multi-scan
_exptl_absorpt_process_details
;
SADABS-2016/2 (Bruker,2016/2) was used for absorption correction.
wR2(int) was 0.0932 before and 0.0790 after correction.
The Ratio of minimum to maximum transmission is 0.8691.
The \l/2 correction factor is Not present.
;
_exptl_crystal_colour colourless
_exptl_crystal_colour_primary colourless
_exptl_crystal_density_diffrn 1.454
_exptl_crystal_description block
_exptl_crystal_F_000 1512
_exptl_crystal_size_max 0.1
_exptl_crystal_size_mid 0.06
_exptl_crystal_size_min 0.039
_refine_diff_density_max 1.285
_refine_diff_density_min -0.626
_refine_diff_density_rms 0.136
_refine_ls_extinction_method none
_refine_ls_goodness_of_fit_ref 1.166
_refine_ls_hydrogen_treatment constr
_refine_ls_matrix_type full
_refine_ls_number_parameters 335
_refine_ls_number_reflns 6379
_refine_ls_number_restraints 0
_refine_ls_restrained_S_all 1.166
_refine_ls_R_factor_all 0.0767
_refine_ls_R_factor_gt 0.0574
_refine_ls_shift/su_max 0.001
_refine_ls_shift/su_mean 0.000
_refine_ls_structure_factor_coef Fsqd
_refine_ls_weighting_details 'w=1/[\s^2^(Fo^2^)+21.9072P] where P=(Fo^2^+2Fc^2^)/3'
_refine_ls_weighting_scheme calc
_refine_ls_wR_factor_gt 0.0887
_refine_ls_wR_factor_ref 0.0959
_reflns_Friedel_coverage 0.000
_reflns_number_gt 5233
_reflns_number_total 6379
_reflns_threshold_expression 'I > 2\s(I)'
_cod_data_source_file d6dt00083e3.cif
_cod_data_source_block rok315_mje
_cod_depositor_comments 'Adding full bibliography for 7720594--7720605.cif.'
_cod_database_code 7720601
_shelx_shelxl_version_number 2018/3
_shelx_space_group_comment
;
The symmetry employed for this shelxl refinement is uniquely defined
by the following loop, which should always be used as a source of
symmetry information in preference to the above space-group names.
They are only intended as comments.
;
_shelx_estimated_absorpt_t_max 0.928
_shelx_estimated_absorpt_t_min 0.829
_olex2_refinement_description
;
1. Fixed Uiso
 At 1.2 times of:
  All C(H) groups
 At 1.5 times of:
  All C(H,H,H) groups
2.a Aromatic/amide H refined with riding coordinates:
 C3(H3), C22(H22), C23(H23), C24(H24), C25(H25), C32(H32), C33(H33), C34(H34),
 C35(H35)
2.b Idealised Me refined as rotating group:
 C11(H11A,H11B,H11C), C12(H12A,H12B,H12C), C13(H13A,H13B,H13C), C26(H26A,H26B,
 H26C), C36(H36A,H36B,H36C), C41(H41A,H41B,H41C), C42(H42A,H42B,H42C), C43(H43A,
 H43B,H43C), C112(H11D,H11E,H11F), C102(H10A,H10B,H10C)
;
_olex2_submission_special_instructions 'No special instructions were received'

loop_
_space_group_symop_operation_xyz
'x, y, z'
'-x, y+1/2, -z+1/2'
'-x, -y, -z'
'x, -y-1/2, z-1/2'

loop_
_atom_site_label
_atom_site_type_symbol
_atom_site_fract_x
_atom_site_fract_y
_atom_site_fract_z
_atom_site_U_iso_or_equiv
_atom_site_adp_type
_atom_site_occupancy
_atom_site_site_symmetry_order
_atom_site_calc_flag
_atom_site_refinement_flags_posn
_atom_site_refinement_flags_adp
_atom_site_refinement_flags_occupancy
_atom_site_disorder_assembly
_atom_site_disorder_group
P1 P 0.13734(11) 0.23486(13) 0.62431(12) 0.0287(4) Uani 1 1 d . . . . .
Si1 Si 0.13516(12) 0.47384(14) 0.64058(13) 0.0317(5) Uani 1 1 d . . . . .
Si2 Si 0.15324(11) -0.00401(14) 0.60717(12) 0.0276(4) Uani 1 1 d . . . . .
N1 N 0.3643(3) 0.4862(4) 0.5606(3) 0.0203(11) Uani 1 1 d . . . . .
N2 N 0.3941(3) 0.0215(4) 0.6389(3) 0.0214(12) Uani 1 1 d . . . . .
C1 C 0.1968(4) 0.3486(5) 0.6238(4) 0.0230(14) Uani 1 1 d . . . . .
C2 C 0.2801(4) 0.3441(5) 0.6140(4) 0.0211(14) Uani 1 1 d . . . . .
C3 C 0.3218(4) 0.2507(5) 0.5999(4) 0.0212(14) Uani 1 1 d . . . . .
H3 H 0.378205 0.255493 0.591409 0.025 Uiso 1 1 calc R U . . .
C4 C 0.2854(3) 0.1509(5) 0.5975(4) 0.0187(13) Uani 1 1 d . . . . .
C5 C 0.2037(4) 0.1317(5) 0.6084(4) 0.0218(14) Uani 1 1 d . . . . .
C11 C 0.1459(5) 0.5081(6) 0.7485(5) 0.050(2) Uani 1 1 d . . . . .
H11A H 0.137609 0.444760 0.779962 0.074 Uiso 1 1 calc R U . . .
H11B H 0.104760 0.561321 0.758467 0.074 Uiso 1 1 calc R U . . .
H11C H 0.201114 0.536402 0.763973 0.074 Uiso 1 1 calc R U . . .
C12 C 0.1675(4) 0.5841(5) 0.5781(5) 0.0386(19) Uani 1 1 d . . . . .
H12A H 0.222358 0.608501 0.599489 0.058 Uiso 1 1 calc R U . . .
H12B H 0.128254 0.642438 0.578780 0.058 Uiso 1 1 calc R U . . .
H12C H 0.169003 0.559552 0.523167 0.058 Uiso 1 1 calc R U . . .
C13 C 0.0251(5) 0.4430(6) 0.6093(6) 0.057(3) Uani 1 1 d . . . . .
H13A H 0.019293 0.415628 0.554631 0.085 Uiso 1 1 calc R U . . .
H13B H -0.007883 0.507224 0.611649 0.085 Uiso 1 1 calc R U . . .
H13C H 0.005921 0.389766 0.645259 0.085 Uiso 1 1 calc R U . . .
C21 C 0.3309(4) 0.4428(5) 0.6236(4) 0.0195(14) Uani 1 1 d . . . . .
C22 C 0.3453(4) 0.4913(5) 0.6974(4) 0.0257(15) Uani 1 1 d . . . . .
H22 H 0.323013 0.461522 0.742065 0.031 Uiso 1 1 calc R U . . .
C23 C 0.3912(4) 0.5817(5) 0.7068(4) 0.0276(15) Uani 1 1 d . . . . .
H23 H 0.399953 0.615159 0.757447 0.033 Uiso 1 1 calc R U . . .
C24 C 0.4248(4) 0.6237(5) 0.6416(4) 0.0316(17) Uani 1 1 d . . . . .
H24 H 0.457014 0.686180 0.646957 0.038 Uiso 1 1 calc R U . . .
C25 C 0.4111(4) 0.5744(5) 0.5705(4) 0.0270(15) Uani 1 1 d . . . . .
H25 H 0.434954 0.602386 0.526057 0.032 Uiso 1 1 calc R U . . .
C26 C 0.3530(4) 0.4369(5) 0.4818(4) 0.0298(16) Uani 1 1 d . . . . .
H26A H 0.390789 0.377108 0.480435 0.045 Uiso 1 1 calc R U . . .
H26B H 0.364388 0.488655 0.441230 0.045 Uiso 1 1 calc R U . . .
H26C H 0.296195 0.411896 0.470916 0.045 Uiso 1 1 calc R U . . .
C31 C 0.3403(4) 0.0613(4) 0.5797(4) 0.0190(13) Uani 1 1 d . . . . .
C32 C 0.3367(4) 0.0176(5) 0.5040(4) 0.0253(15) Uani 1 1 d . . . . .
H32 H 0.299051 0.044352 0.461937 0.030 Uiso 1 1 calc R U . . .
C33 C 0.3885(4) -0.0651(5) 0.4901(4) 0.0295(16) Uani 1 1 d . . . . .
H33 H 0.386845 -0.095254 0.438373 0.035 Uiso 1 1 calc R U . . .
C34 C 0.4418(4) -0.1033(5) 0.5511(4) 0.0293(16) Uani 1 1 d . . . . .
H34 H 0.477275 -0.160364 0.542000 0.035 Uiso 1 1 calc R U . . .
C35 C 0.4443(4) -0.0593(5) 0.6255(4) 0.0283(16) Uani 1 1 d . . . . .
H35 H 0.481545 -0.085952 0.667890 0.034 Uiso 1 1 calc R U . . .
C36 C 0.3982(4) 0.0673(5) 0.7201(4) 0.0312(17) Uani 1 1 d . . . . .
H36A H 0.429677 0.133254 0.721884 0.047 Uiso 1 1 calc R U . . .
H36B H 0.425256 0.017349 0.758828 0.047 Uiso 1 1 calc R U . . .
H36C H 0.342418 0.081740 0.733426 0.047 Uiso 1 1 calc R U . . .
C41 C 0.0661(4) 0.0057(5) 0.6702(4) 0.0350(18) Uani 1 1 d . . . . .
H41A H 0.087190 0.027643 0.724251 0.053 Uiso 1 1 calc R U . . .
H41B H 0.039271 -0.063203 0.672259 0.053 Uiso 1 1 calc R U . . .
H41C H 0.026196 0.057811 0.646941 0.053 Uiso 1 1 calc R U . . .
C42 C 0.1146(5) -0.0360(6) 0.5019(5) 0.043(2) Uani 1 1 d . . . . .
H42A H 0.078835 0.021088 0.479541 0.064 Uiso 1 1 calc R U . . .
H42B H 0.083404 -0.102090 0.500383 0.064 Uiso 1 1 calc R U . . .
H42C H 0.161250 -0.043762 0.470425 0.064 Uiso 1 1 calc R U . . .
C43 C 0.2234(4) -0.1118(5) 0.6477(5) 0.0345(17) Uani 1 1 d . . . . .
H43A H 0.261485 -0.129615 0.608696 0.052 Uiso 1 1 calc R U . . .
H43B H 0.190900 -0.174127 0.658400 0.052 Uiso 1 1 calc R U . . .
H43C H 0.254655 -0.088123 0.697402 0.052 Uiso 1 1 calc R U . . .
I1 I 0.55607(3) 0.30947(3) 0.64032(3) 0.02456(11) Uani 1 1 d . . . . .
I2 I 0.35536(3) 0.21432(3) 0.35049(3) 0.02886(12) Uani 1 1 d . . . . .
N21 N 0.1944(5) 0.5287(7) 0.3599(5) 0.074(3) Uani 1 1 d . . . . .
C111 C 0.1926(5) 0.6180(8) 0.3566(5) 0.051(2) Uani 1 1 d . . . . .
C112 C 0.1912(6) 0.7317(7) 0.3516(6) 0.071(3) Uani 1 1 d . . . . .
H11D H 0.148695 0.753791 0.309395 0.106 Uiso 1 1 calc R U . . .
H11E H 0.244891 0.757335 0.339228 0.106 Uiso 1 1 calc R U . . .
H11F H 0.178897 0.761243 0.402716 0.106 Uiso 1 1 calc R U . . .
N11 N -0.0206(5) 0.2674(6) 0.3096(7) 0.087(3) Uani 1 1 d . . . . .
C101 C 0.0454(6) 0.2720(6) 0.3404(7) 0.065(3) Uani 1 1 d . . . . .
C102 C 0.1299(5) 0.2765(7) 0.3772(6) 0.065(3) Uani 1 1 d . . . . .
H10A H 0.165715 0.239477 0.343304 0.098 Uiso 1 1 calc R U . . .
H10B H 0.133718 0.242588 0.429716 0.098 Uiso 1 1 calc R U . . .
H10C H 0.147305 0.350260 0.383318 0.098 Uiso 1 1 calc R U . . .

loop_
_atom_site_aniso_label
_atom_site_aniso_U_11
_atom_site_aniso_U_22
_atom_site_aniso_U_33
_atom_site_aniso_U_23
_atom_site_aniso_U_13
_atom_site_aniso_U_12
P1 0.0227(9) 0.0202(9) 0.0451(12) -0.0035(8) 0.0121(8) -0.0011(7)
Si1 0.0263(10) 0.0194(9) 0.0509(13) -0.0024(9) 0.0105(9) 0.0024(8)
Si2 0.0254(10) 0.0200(9) 0.0387(12) -0.0048(8) 0.0096(9) -0.0058(8)
N1 0.025(3) 0.016(3) 0.021(3) 0.000(2) 0.001(2) 0.002(2)
N2 0.027(3) 0.016(3) 0.022(3) -0.003(2) 0.005(2) 0.003(2)
C1 0.028(4) 0.022(3) 0.021(3) -0.002(3) 0.011(3) 0.001(3)
C2 0.028(4) 0.019(3) 0.015(3) 0.003(3) -0.003(3) -0.003(3)
C3 0.022(3) 0.019(3) 0.024(4) 0.000(3) 0.011(3) -0.003(3)
C4 0.014(3) 0.020(3) 0.022(3) 0.002(3) 0.001(3) 0.002(2)
C5 0.025(3) 0.020(3) 0.021(3) -0.003(3) 0.004(3) -0.005(3)
C11 0.054(5) 0.042(5) 0.057(6) -0.007(4) 0.023(4) 0.010(4)
C12 0.034(4) 0.023(4) 0.058(5) 0.001(4) 0.003(4) 0.007(3)
C13 0.033(5) 0.034(4) 0.101(8) -0.004(5) -0.001(5) 0.011(4)
C21 0.020(3) 0.017(3) 0.021(3) 0.005(3) 0.000(3) 0.008(3)
C22 0.031(4) 0.016(3) 0.031(4) 0.001(3) 0.006(3) -0.001(3)
C23 0.033(4) 0.023(3) 0.026(4) -0.006(3) 0.000(3) -0.001(3)
C24 0.034(4) 0.018(3) 0.042(5) 0.004(3) 0.003(3) -0.003(3)
C25 0.030(4) 0.021(3) 0.032(4) 0.004(3) 0.008(3) -0.006(3)
C26 0.044(4) 0.025(3) 0.022(4) -0.004(3) 0.006(3) -0.006(3)
C31 0.021(3) 0.016(3) 0.021(3) 0.004(3) 0.009(3) -0.002(2)
C32 0.024(4) 0.023(3) 0.030(4) 0.000(3) 0.008(3) 0.002(3)
C33 0.042(4) 0.022(3) 0.027(4) 0.001(3) 0.013(3) -0.002(3)
C34 0.033(4) 0.016(3) 0.041(4) 0.003(3) 0.012(3) 0.001(3)
C35 0.029(4) 0.016(3) 0.039(4) -0.001(3) 0.004(3) 0.004(3)
C36 0.042(4) 0.024(3) 0.026(4) 0.001(3) -0.007(3) 0.006(3)
C41 0.036(4) 0.025(4) 0.046(5) -0.003(3) 0.019(4) -0.009(3)
C42 0.031(4) 0.041(4) 0.055(5) -0.012(4) 0.001(4) -0.006(3)
C43 0.037(4) 0.017(3) 0.051(5) 0.001(3) 0.016(4) -0.008(3)
I1 0.0271(2) 0.0227(2) 0.0244(2) 0.00078(18) 0.00526(17) -0.00060(18)
I2 0.0364(3) 0.0268(2) 0.0244(2) 0.00107(19) 0.00782(19) 0.00211(19)
N21 0.064(6) 0.062(6) 0.092(7) 0.018(5) -0.009(5) -0.002(5)
C111 0.038(5) 0.071(7) 0.045(5) 0.000(5) 0.007(4) 0.006(5)
C112 0.071(7) 0.045(5) 0.097(8) -0.009(5) 0.011(6) 0.009(5)
N11 0.053(5) 0.042(5) 0.168(10) -0.010(5) 0.019(6) -0.003(4)
C101 0.052(6) 0.023(4) 0.123(9) -0.001(5) 0.028(6) -0.001(4)
C102 0.049(6) 0.060(6) 0.087(8) 0.005(5) 0.013(5) -0.006(5)

loop_
_atom_type_symbol
_atom_type_description
_atom_type_scat_dispersion_real
_atom_type_scat_dispersion_imag
_atom_type_scat_source
C C 0.0033 0.0016 'International Tables Vol C Tables 4.2.6.8 and 6.1.1.4'
H H 0.0000 0.0000 'International Tables Vol C Tables 4.2.6.8 and 6.1.1.4'
I I -0.4742 1.8119 'International Tables Vol C Tables 4.2.6.8 and 6.1.1.4'
N N 0.0061 0.0033 'International Tables Vol C Tables 4.2.6.8 and 6.1.1.4'
P P 0.1023 0.0942 'International Tables Vol C Tables 4.2.6.8 and 6.1.1.4'
Si Si 0.0817 0.0704 'International Tables Vol C Tables 4.2.6.8 and 6.1.1.4'

loop_
_exptl_crystal_face_index_h
_exptl_crystal_face_index_k
_exptl_crystal_face_index_l
_exptl_crystal_face_perp_dist
-4.00 1.00 -1.00 0.0160
-3.00 -1.00 2.00 0.0270
-1.00 3.00 0.00 0.0190
-1.00 -3.00 0.00 0.0250
-1.00 0.00 0.00 0.0130
0.00 -1.00 -1.00 0.0320
0.00 4.00 1.00 0.0280
1.00 -1.00 -4.00 0.0330
1.00 -1.00 4.00 0.0440
1.00 -2.00 0.00 0.0320
4.00 2.00 -3.00 0.0400
4.00 -1.00 -1.00 0.0180
4.00 2.00 1.00 0.0160

loop_
_geom_angle_atom_site_label_1
_geom_angle_atom_site_label_2
_geom_angle_atom_site_label_3
_geom_angle
_geom_angle_site_symmetry_1
_geom_angle_site_symmetry_3
_geom_angle_publ_flag
C5 P1 C1 105.3(3) . . ?
C11 Si1 C1 110.0(3) . . ?
C11 Si1 C12 112.0(4) . . ?
C11 Si1 C13 108.2(4) . . ?
C12 Si1 C1 110.6(3) . . ?
C12 Si1 C13 108.8(4) . . ?
C13 Si1 C1 107.0(3) . . ?
C41 Si2 C5 106.9(3) . . ?
C42 Si2 C5 108.0(3) . . ?
C42 Si2 C41 110.7(3) . . ?
C42 Si2 C43 108.8(3) . . ?
C43 Si2 C5 114.1(3) . . ?
C43 Si2 C41 108.4(3) . . ?
C21 N1 C26 121.0(5) . . ?
C25 N1 C21 120.3(5) . . ?
C25 N1 C26 118.7(5) . . ?
C31 N2 C36 119.6(5) . . ?
C35 N2 C31 121.3(5) . . ?
C35 N2 C36 119.0(5) . . ?
P1 C1 Si1 112.5(3) . . ?
C2 C1 P1 121.4(5) . . ?
C2 C1 Si1 126.1(5) . . ?
C1 C2 C3 123.8(6) . . ?
C1 C2 C21 119.4(5) . . ?
C3 C2 C21 116.7(5) . . ?
C2 C3 H3 118.1 . . ?
C4 C3 C2 123.8(5) . . ?
C4 C3 H3 118.1 . . ?
C3 C4 C31 115.5(5) . . ?
C5 C4 C3 124.6(5) . . ?
C5 C4 C31 119.9(5) . . ?
P1 C5 Si2 113.8(3) . . ?
C4 C5 P1 120.9(5) . . ?
C4 C5 Si2 125.3(5) . . ?
Si1 C11 H11A 109.5 . . ?
Si1 C11 H11B 109.5 . . ?
Si1 C11 H11C 109.5 . . ?
H11A C11 H11B 109.5 . . ?
H11A C11 H11C 109.5 . . ?
H11B C11 H11C 109.5 . . ?
Si1 C12 H12A 109.5 . . ?
Si1 C12 H12B 109.5 . . ?
Si1 C12 H12C 109.5 . . ?
H12A C12 H12B 109.5 . . ?
H12A C12 H12C 109.5 . . ?
H12B C12 H12C 109.5 . . ?
Si1 C13 H13A 109.5 . . ?
Si1 C13 H13B 109.5 . . ?
Si1 C13 H13C 109.5 . . ?
H13A C13 H13B 109.5 . . ?
H13A C13 H13C 109.5 . . ?
H13B C13 H13C 109.5 . . ?
N1 C21 C2 121.1(5) . . ?
N1 C21 C22 118.6(6) . . ?
C22 C21 C2 120.4(6) . . ?
C21 C22 H22 119.5 . . ?
C23 C22 C21 120.9(6) . . ?
C23 C22 H22 119.5 . . ?
C22 C23 H23 120.4 . . ?
C22 C23 C24 119.2(6) . . ?
C24 C23 H23 120.4 . . ?
C23 C24 H24 120.5 . . ?
C25 C24 C23 118.9(6) . . ?
C25 C24 H24 120.5 . . ?
N1 C25 H25 119.0 . . ?
C24 C25 N1 122.0(6) . . ?
C24 C25 H25 119.0 . . ?
N1 C26 H26A 109.5 . . ?
N1 C26 H26B 109.5 . . ?
N1 C26 H26C 109.5 . . ?
H26A C26 H26B 109.5 . . ?
H26A C26 H26C 109.5 . . ?
H26B C26 H26C 109.5 . . ?
N2 C31 C4 119.5(5) . . ?
N2 C31 C32 119.2(5) . . ?
C32 C31 C4 121.3(6) . . ?
C31 C32 H32 120.3 . . ?
C33 C32 C31 119.5(6) . . ?
C33 C32 H32 120.3 . . ?
C32 C33 H33 120.2 . . ?
C34 C33 C32 119.7(6) . . ?
C34 C33 H33 120.2 . . ?
C33 C34 H34 120.0 . . ?
C33 C34 C35 120.0(6) . . ?
C35 C34 H34 120.0 . . ?
N2 C35 C34 120.3(6) . . ?
N2 C35 H35 119.8 . . ?
C34 C35 H35 119.8 . . ?
N2 C36 H36A 109.5 . . ?
N2 C36 H36B 109.5 . . ?
N2 C36 H36C 109.5 . . ?
H36A C36 H36B 109.5 . . ?
H36A C36 H36C 109.5 . . ?
H36B C36 H36C 109.5 . . ?
Si2 C41 H41A 109.5 . . ?
Si2 C41 H41B 109.5 . . ?
Si2 C41 H41C 109.5 . . ?
H41A C41 H41B 109.5 . . ?
H41A C41 H41C 109.5 . . ?
H41B C41 H41C 109.5 . . ?
Si2 C42 H42A 109.5 . . ?
Si2 C42 H42B 109.5 . . ?
Si2 C42 H42C 109.5 . . ?
H42A C42 H42B 109.5 . . ?
H42A C42 H42C 109.5 . . ?
H42B C42 H42C 109.5 . . ?
Si2 C43 H43A 109.5 . . ?
Si2 C43 H43B 109.5 . . ?
Si2 C43 H43C 109.5 . . ?
H43A C43 H43B 109.5 . . ?
H43A C43 H43C 109.5 . . ?
H43B C43 H43C 109.5 . . ?
N21 C111 C112 179.2(12) . . ?
C111 C112 H11D 109.5 . . ?
C111 C112 H11E 109.5 . . ?
C111 C112 H11F 109.5 . . ?
H11D C112 H11E 109.5 . . ?
H11D C112 H11F 109.5 . . ?
H11E C112 H11F 109.5 . . ?
N11 C101 C102 178.2(12) . . ?
C101 C102 H10A 109.5 . . ?
C101 C102 H10B 109.5 . . ?
C101 C102 H10C 109.5 . . ?
H10A C102 H10B 109.5 . . ?
H10A C102 H10C 109.5 . . ?
H10B C102 H10C 109.5 . . ?

loop_
_geom_bond_atom_site_label_1
_geom_bond_atom_site_label_2
_geom_bond_distance
_geom_bond_site_symmetry_2
_geom_bond_publ_flag
P1 C1 1.740(6) . ?
P1 C5 1.739(6) . ?
Si1 C1 1.917(6) . ?
Si1 C11 1.861(8) . ?
Si1 C12 1.861(7) . ?
Si1 C13 1.863(8) . ?
Si2 C5 1.907(6) . ?
Si2 C41 1.870(7) . ?
Si2 C42 1.863(8) . ?
Si2 C43 1.866(7) . ?
N1 C21 1.361(8) . ?
N1 C25 1.356(8) . ?
N1 C26 1.461(8) . ?
N2 C31 1.356(8) . ?
N2 C35 1.346(8) . ?
N2 C36 1.483(8) . ?
C1 C2 1.392(9) . ?
C2 C3 1.399(8) . ?
C2 C21 1.501(8) . ?
C3 H3 0.9500 . ?
C3 C4 1.397(8) . ?
C4 C5 1.391(8) . ?
C4 C31 1.497(8) . ?
C11 H11A 0.9800 . ?
C11 H11B 0.9800 . ?
C11 H11C 0.9800 . ?
C12 H12A 0.9800 . ?
C12 H12B 0.9800 . ?
C12 H12C 0.9800 . ?
C13 H13A 0.9800 . ?
C13 H13B 0.9800 . ?
C13 H13C 0.9800 . ?
C21 C22 1.385(9) . ?
C22 H22 0.9500 . ?
C22 C23 1.369(9) . ?
C23 H23 0.9500 . ?
C23 C24 1.387(9) . ?
C24 H24 0.9500 . ?
C24 C25 1.349(9) . ?
C25 H25 0.9500 . ?
C26 H26A 0.9800 . ?
C26 H26B 0.9800 . ?
C26 H26C 0.9800 . ?
C31 C32 1.387(9) . ?
C32 H32 0.9500 . ?
C32 C33 1.383(9) . ?
C33 H33 0.9500 . ?
C33 C34 1.364(9) . ?
C34 H34 0.9500 . ?
C34 C35 1.369(9) . ?
C35 H35 0.9500 . ?
C36 H36A 0.9800 . ?
C36 H36B 0.9800 . ?
C36 H36C 0.9800 . ?
C41 H41A 0.9800 . ?
C41 H41B 0.9800 . ?
C41 H41C 0.9800 . ?
C42 H42A 0.9800 . ?
C42 H42B 0.9800 . ?
C42 H42C 0.9800 . ?
C43 H43A 0.9800 . ?
C43 H43B 0.9800 . ?
C43 H43C 0.9800 . ?
N21 C111 1.134(11) . ?
C111 C112 1.444(13) . ?
C112 H11D 0.9800 . ?
C112 H11E 0.9800 . ?
C112 H11F 0.9800 . ?
N11 C101 1.148(12) . ?
C101 C102 1.454(13) . ?
C102 H10A 0.9800 . ?
C102 H10B 0.9800 . ?
C102 H10C 0.9800 . ?

loop_
_geom_torsion_atom_site_label_1
_geom_torsion_atom_site_label_2
_geom_torsion_atom_site_label_3
_geom_torsion_atom_site_label_4
_geom_torsion
_geom_torsion_site_symmetry_1
_geom_torsion_site_symmetry_2
_geom_torsion_site_symmetry_3
_geom_torsion_site_symmetry_4
_geom_torsion_publ_flag
P1 C1 C2 C3 3.5(9) . . . . ?
P1 C1 C2 C21 -172.8(4) . . . . ?
Si1 C1 C2 C3 -178.3(5) . . . . ?
Si1 C1 C2 C21 5.4(9) . . . . ?
N1 C21 C22 C23 0.8(9) . . . . ?
N2 C31 C32 C33 -0.5(9) . . . . ?
C1 P1 C5 Si2 179.5(3) . . . . ?
C1 P1 C5 C4 -0.8(6) . . . . ?
C1 C2 C3 C4 -3.0(10) . . . . ?
C1 C2 C21 N1 -113.9(7) . . . . ?
C1 C2 C21 C22 66.6(8) . . . . ?
C2 C3 C4 C5 0.3(10) . . . . ?
C2 C3 C4 C31 178.7(6) . . . . ?
C2 C21 C22 C23 -179.7(6) . . . . ?
C3 C2 C21 N1 69.6(7) . . . . ?
C3 C2 C21 C22 -109.9(7) . . . . ?
C3 C4 C5 P1 1.5(9) . . . . ?
C3 C4 C5 Si2 -178.8(5) . . . . ?
C3 C4 C31 N2 80.0(7) . . . . ?
C3 C4 C31 C32 -100.5(7) . . . . ?
C4 C31 C32 C33 -179.9(6) . . . . ?
C5 P1 C1 Si1 -180.0(3) . . . . ?
C5 P1 C1 C2 -1.5(6) . . . . ?
C5 C4 C31 N2 -101.5(7) . . . . ?
C5 C4 C31 C32 78.0(8) . . . . ?
C21 N1 C25 C24 -1.6(9) . . . . ?
C21 C2 C3 C4 173.4(6) . . . . ?
C21 C22 C23 C24 -1.2(10) . . . . ?
C22 C23 C24 C25 0.2(10) . . . . ?
C23 C24 C25 N1 1.2(10) . . . . ?
C25 N1 C21 C2 -178.9(5) . . . . ?
C25 N1 C21 C22 0.6(8) . . . . ?
C26 N1 C21 C2 -1.1(8) . . . . ?
C26 N1 C21 C22 178.4(6) . . . . ?
C26 N1 C25 C24 -179.4(6) . . . . ?
C31 N2 C35 C34 0.0(9) . . . . ?
C31 C4 C5 P1 -176.9(5) . . . . ?
C31 C4 C5 Si2 2.8(9) . . . . ?
C31 C32 C33 C34 0.5(9) . . . . ?
C32 C33 C34 C35 -0.3(10) . . . . ?
C33 C34 C35 N2 0.1(10) . . . . ?
C35 N2 C31 C4 179.7(5) . . . . ?
C35 N2 C31 C32 0.2(9) . . . . ?
C36 N2 C31 C4 -0.3(8) . . . . ?
C36 N2 C31 C32 -179.8(6) . . . . ?
C36 N2 C35 C34 180.0(6) . . . . ?
